data_7062198
loop_
_publ_author_name
'Hulushe, Siya T.'
'Malan, Frederick P.'
'Hosten, Eric C.'
'Lobb, Kevin A.'
'Khanye, Setshaba D.'
'Watkins, Gareth M.'

_publ_section_title
;
 Photo-and thermoresponsive N-salicylideneaniline derivatives: solid-state
 studies and structural aspects
;
_journal_issue 43
_journal_name_full 'New Journal of Chemistry'
_journal_page_first 20940
_journal_page_last 20950
_journal_paper_doi 10.1039/D1NJ03056F
_journal_volume 46
_journal_year 2022
_chemical_compound_source Synthesized
_chemical_formula_moiety 'C14 H9 F3 N2 O3'
_chemical_formula_sum 'C14 H9 F3 N2 O3'
_chemical_formula_weight 310.23
_chemical_melting_point 441
_chemical_name_common 2-((E)-(3-(trifluoromethyl)phenylimino)methyl)-4-nitrophenol
_chemical_name_systematic Unk
_chemical_properties_physical thermochromic
_space_group_crystal_system monoclinic
_space_group_IT_number 12
_space_group_name_Hall '-C 2y'
_space_group_name_H-M_alt 'C 1 2/m 1'
_atom_sites_solution_hydrogens mixed
_atom_sites_solution_primary direct
_audit_creation_date 2021-02-28
_audit_creation_method
;
Olex2 1.2
(compiled 2016.02.19 svn.r3266 for OlexSys, GUI svn.r5155)
;
_audit_update_record
;
2021-03-25 deposited with the CCDC.	2022-10-24 downloaded from the CCDC.
;
_cell_angle_alpha 90
_cell_angle_beta 106.830(2)
_cell_angle_gamma 90
_cell_formula_units_Z 4
_cell_length_a 14.3061(3)
_cell_length_b 6.7681(2)
_cell_length_c 14.2305(3)
_cell_measurement_reflns_used 6247
_cell_measurement_temperature 294.8(3)
_cell_measurement_theta_max 75.9850
_cell_measurement_theta_min 3.2670
_cell_volume 1318.85(6)
_computing_cell_refinement 'CrysAlisPro 1.171.40.82a (Rigaku OD, 2020)'
_computing_data_collection 'CrysAlisPro 1.171.40.82a (Rigaku OD, 2020)'
_computing_data_reduction 'CrysAlisPro 1.171.40.82a (Rigaku OD, 2020)'
_computing_molecular_graphics 'Olex2 (Dolomanov et al., 2009)'
_computing_publication_material 'Olex2 (Dolomanov et al., 2009)'
_computing_structure_refinement 'ShelXL (Sheldrick, 2015)'
_computing_structure_solution 'ShelXT (Sheldrick, 2015)'
_diffrn_ambient_environment air
_diffrn_ambient_temperature 294.8(3)
_diffrn_detector 'Hybrid Pixel Array Detector'
_diffrn_detector_area_resol_mean 10.0000
_diffrn_detector_type HyPix
_diffrn_measured_fraction_theta_full 0.997
_diffrn_measured_fraction_theta_max 0.996
_diffrn_measurement_details
;
List of Runs (angles in degrees, time in seconds):

  # Type    Start    End  Width  t~exp~   \w     \q     \k     \f   Frames
#--------------------------------------------------------------------------
  1  \w     25.00 120.00   0.50    0.10    --   47.20  77.00  30.00  190
  2  \w     32.00 120.00   0.50    0.10    --   47.20  57.00 120.00  176
  3  \w     32.00 122.00   0.50    0.10    --   47.20  13.00  79.00  180
  4  \w     25.00 120.00   0.50    0.10    --   47.20  77.00-120.00  190
  5  \w     25.00 120.00   0.50    0.10    --   47.20  77.00-180.00  190
  6  \w     92.00 177.00   0.50    0.80    --  104.75  45.00 -60.00  170
  7  \w    -26.00  42.00   0.50    0.10    --   47.20 -38.00 120.00  136
  8  \w     90.00 172.00   0.50    0.80    --  104.75  13.00  79.00  164
  9  \w    -27.00  12.00   0.50    0.10    --   47.20 -19.00 -60.00   78
 10  \w    -27.00  -1.00   0.50    0.10    --   47.20 -13.00 -91.00   52
 11  \w     32.00  80.00   0.50    0.80    --  104.75 -61.00-180.00   96
 12  \w     32.00  80.00   0.50    0.80    --  104.75 -61.00-150.00   96
 13  \w     32.00  80.00   0.50    0.80    --  104.75 -61.00 -30.00   96
 14  \w     32.00  80.00   0.50    0.80    --  104.75 -61.00  30.00   96
 15  \w     32.00  80.00   0.50    0.80    --  104.75 -61.00  90.00   96
 16  \w     32.00 112.00   0.50    0.80    --  104.75-125.00 150.00  160
 17  \w     32.00 106.00   0.50    0.80    --  104.75 -94.00  30.00  148
 18  \w     32.00 112.00   0.50    0.80    --  104.75-125.00-150.00  160
 19  \w     32.00 112.00   0.50    0.80    --  104.75-125.00-180.00  160
 20  \w     32.00 106.00   0.50    0.80    --  104.75 -94.00-180.00  148
 21  \w     -4.00  28.00   0.50    0.10    --  -47.20  19.00-150.00   64
 22  \w   -112.00 -29.00   0.50    0.80    -- -102.00 125.00-150.00  166
 23  \w   -112.00 -29.00   0.50    0.80    -- -102.00 125.00 -60.00  166
 24  \w    -72.00 -29.00   0.50    0.80    -- -102.00  61.00-180.00   86
 25  \w   -164.00 -87.00   0.50    0.80    -- -102.00 -13.00 -91.00  154
 26  \w   -168.00 -88.00   0.50    0.80    -- -102.00 -15.00-150.00  160
 27  \w   -122.00 -32.00   0.50    0.10    --  -47.20 -13.00 -91.00  180
 28  \w   -175.00 -79.00   0.50    0.80    -- -102.00 -77.00-180.00  192
 29  \w   -168.00 -88.00   0.50    0.80    -- -102.00 -15.00   0.00  160
 30  \w   -175.00 -96.00   0.50    0.80    -- -102.00 -77.00 150.00  158
;
_diffrn_measurement_device 'four-circle diffractometer'
_diffrn_measurement_device_type 'XtaLAB Synergy R, DW system, HyPix'
_diffrn_measurement_method '\w scans'
_diffrn_orient_matrix_type 'CrysAlisPro convention (1999,Acta A55,543-557)'
_diffrn_orient_matrix_UB_11 -0.1049165000
_diffrn_orient_matrix_UB_12 -0.0376430000
_diffrn_orient_matrix_UB_13 -0.0653580000
_diffrn_orient_matrix_UB_21 -0.0369736000
_diffrn_orient_matrix_UB_22 0.0037298000
_diffrn_orient_matrix_UB_23 0.0914719000
_diffrn_orient_matrix_UB_31 -0.0169314000
_diffrn_orient_matrix_UB_32 0.2244124000
_diffrn_orient_matrix_UB_33 -0.0124666000
_diffrn_radiation_monochromator mirror
_diffrn_radiation_probe x-ray
_diffrn_radiation_type CuK\a
_diffrn_radiation_wavelength 1.54184
_diffrn_reflns_av_R_equivalents 0.0199
_diffrn_reflns_av_unetI/netI 0.0106
_diffrn_reflns_Laue_measured_fraction_full 0.997
_diffrn_reflns_Laue_measured_fraction_max 0.996
_diffrn_reflns_limit_h_max 17
_diffrn_reflns_limit_h_min -17
_diffrn_reflns_limit_k_max 8
_diffrn_reflns_limit_k_min -7
_diffrn_reflns_limit_l_max 17
_diffrn_reflns_limit_l_min -17
_diffrn_reflns_number 8627
_diffrn_reflns_point_group_measured_fraction_full 0.997
_diffrn_reflns_point_group_measured_fraction_max 0.996
_diffrn_reflns_theta_full 67.684
_diffrn_reflns_theta_max 72.016
_diffrn_reflns_theta_min 3.245
_diffrn_source 'Rotating-anode X-ray tube'
_diffrn_source_type 'Rigaku (Cu) X-ray Source'
_exptl_absorpt_coefficient_mu 1.218
_exptl_absorpt_correction_T_max 1.00000
_exptl_absorpt_correction_T_min 0.82985
_exptl_absorpt_correction_type multi-scan
_exptl_absorpt_process_details
;
CrysAlisPro 1.171.40.82a (Rigaku Oxford Diffraction, 2020)
Empirical absorption correction using spherical harmonics,
implemented in SCALE3 ABSPACK scaling algorithm.
;
_exptl_crystal_colour orange
_exptl_crystal_colour_primary orange
_exptl_crystal_density_diffrn 1.557
_exptl_crystal_description plate
_exptl_crystal_F_000 632
_exptl_crystal_recrystallization_method Methanol
_exptl_crystal_size_max 0.731
_exptl_crystal_size_mid 0.254
_exptl_crystal_size_min 0.166
_refine_diff_density_max 0.245
_refine_diff_density_min -0.209
_refine_diff_density_rms 0.035
_refine_ls_extinction_coef 0.0017(6)
_refine_ls_extinction_expression Fc^*^=kFc[1+0.001xFc^2^\l^3^/sin(2\q)]^-1/4^
_refine_ls_extinction_method 'SHELXL-2016/6 (Sheldrick 2016)'
_refine_ls_goodness_of_fit_ref 1.139
_refine_ls_hydrogen_treatment mixed
_refine_ls_matrix_type full
_refine_ls_number_parameters 140
_refine_ls_number_reflns 1415
_refine_ls_number_restraints 44
_refine_ls_restrained_S_all 1.265
_refine_ls_R_factor_all 0.0561
_refine_ls_R_factor_gt 0.0510
_refine_ls_shift/su_max 0.000
_refine_ls_shift/su_mean 0.000
_refine_ls_structure_factor_coef Fsqd
_refine_ls_weighting_details 'w=1/[\s^2^(Fo^2^)+(0.0662P)^2^+0.7550P] where P=(Fo^2^+2Fc^2^)/3'
_refine_ls_weighting_scheme calc
_refine_ls_wR_factor_gt 0.1437
_refine_ls_wR_factor_ref 0.1470
_reflns_Friedel_coverage 0.000
_reflns_number_gt 1262
_reflns_number_total 1415
_reflns_threshold_expression 'I > 2\s(I)'
_cod_data_source_file d1nj03056f2.cif
_cod_data_source_block sh01b_rt
_cod_original_sg_symbol_H-M 'C 2/m'
_cod_database_code 7062198
_shelx_space_group_comment
;
The symmetry employed for this shelxl refinement is uniquely defined
by the following loop, which should always be used as a source of
symmetry information in preference to the above space-group names.
They are only intended as comments.
;

loop_
_space_group_symop_operation_xyz
'x, y, z'
'-x, y, -z'
'x+1/2, y+1/2, z'
'-x+1/2, y+1/2, -z'
'-x, -y, -z'
'x, -y, z'
'-x+1/2, -y+1/2, -z'
'x+1/2, -y+1/2, z'

loop_
_atom_site_label
_atom_site_type_symbol
_atom_site_fract_x
_atom_site_fract_y
_atom_site_fract_z
_atom_site_U_iso_or_equiv
_atom_site_adp_type
_atom_site_occupancy
_atom_site_site_symmetry_order
_atom_site_calc_flag
_atom_site_refinement_flags_posn
_atom_site_refinement_flags_adp
_atom_site_refinement_flags_occupancy
_atom_site_disorder_assembly
_atom_site_disorder_group
N1 N 0.78125(14) 0.500000 0.36601(13) 0.0511(5) Uani 1 2 d S T P . .
O3 O 0.62984(18) 0.500000 0.79707(14) 0.0862(7) Uani 1 2 d S T P . .
O1 O 0.91216(13) 0.500000 0.53797(15) 0.0857(8) Uani 1 2 d S T P . .
N2 N 0.60994(18) 0.500000 0.70844(16) 0.0668(6) Uani 1 2 d S T P . .
F1 F 0.95934(10) 0.6551(3) 0.10894(11) 0.0974(6) Uani 0.974(2) 1 d D U . A 1
C1 C 0.71542(17) 0.500000 0.41028(16) 0.0521(6) Uani 1 2 d S T P . .
H1A H 0.650043 0.500000 0.373542 0.062 Uiso 1 2 calc RS T P . .
C22 C 0.83341(17) 0.500000 0.22173(16) 0.0509(6) Uani 1 2 d S T P . .
H22 H 0.897143 0.500000 0.262869 0.061 Uiso 1 2 calc RS T P . .
C21 C 0.75635(16) 0.500000 0.26184(15) 0.0485(6) Uani 1 2 d S T P . .
C11 C 0.74021(17) 0.500000 0.51679(16) 0.0494(6) Uani 1 2 d S T P . .
C16 C 0.66604(17) 0.500000 0.56173(16) 0.0534(6) Uani 1 2 d S T P . .
H16 H 0.601125 0.500000 0.523635 0.064 Uiso 1 2 calc RS T P . .
C14 C 0.7835(2) 0.500000 0.72148(17) 0.0639(7) Uani 1 2 d S T P . .
H14 H 0.797344 0.500000 0.789493 0.077 Uiso 1 2 calc RS T P . .
C23 C 0.81682(17) 0.500000 0.12057(16) 0.0536(6) Uani 1 2 d DS TU P A .
C13 C 0.8573(2) 0.500000 0.67815(19) 0.0746(9) Uani 1 2 d S T P . .
H13 H 0.921782 0.500000 0.717359 0.090 Uiso 1 2 calc RS T P . .
C26 C 0.66120(18) 0.500000 0.19902(17) 0.0639(7) Uani 1 2 d S T P . .
H26 H 0.608415 0.500000 0.224783 0.077 Uiso 1 2 calc RS T P . .
C25 C 0.6455(2) 0.500000 0.09907(18) 0.0747(9) Uani 1 2 d S T P A .
H25 H 0.581886 0.500000 0.057725 0.090 Uiso 1 2 calc RS T P . .
O2 O 0.52675(17) 0.500000 0.65627(17) 0.1316(15) Uani 1 2 d S T P . .
C15 C 0.68841(18) 0.500000 0.66261(17) 0.0533(6) Uani 1 2 d S T P . .
C27 C 0.9016(2) 0.500000 0.07979(18) 0.0651(7) Uani 1 2 d DS TU P . .
C12 C 0.83752(18) 0.500000 0.57629(18) 0.0601(7) Uani 1 2 d S T P . .
C24 C 0.72276(19) 0.500000 0.05886(17) 0.0647(7) Uani 1 2 d S T P . .
H24 H 0.711329 0.500000 -0.008887 0.078 Uiso 1 2 calc RS T P A .
H1 H 0.890(3) 0.500000 0.479(3) 0.093(12) Uiso 1 2 d S T P . .
F3 F 0.87658(15) 0.500000 -0.01694(12) 0.1078(9) Uani 0.974(2) 2 d DS TU P A 1
F1A F 0.9936(14) 0.500000 0.140(2) 0.0974(6) Uani 0.052(5) 2 d DS TU P A 2
F3A F 0.897(5) 0.663(9) 0.022(5) 0.1078(9) Uani 0.0130(12) 1 d D U . A 2

loop_
_atom_site_aniso_label
_atom_site_aniso_U_11
_atom_site_aniso_U_22
_atom_site_aniso_U_33
_atom_site_aniso_U_23
_atom_site_aniso_U_13
_atom_site_aniso_U_12
N1 0.0488(10) 0.0700(13) 0.0372(9) 0.000 0.0167(8) 0.000
O3 0.1052(17) 0.1170(18) 0.0505(11) 0.000 0.0449(11) 0.000
O1 0.0464(10) 0.164(2) 0.0496(11) 0.000 0.0182(8) 0.000
N2 0.0718(15) 0.0876(17) 0.0507(12) 0.000 0.0331(11) 0.000
F1 0.0871(9) 0.1176(14) 0.1078(11) -0.0171(9) 0.0603(8) -0.0287(9)
C1 0.0483(12) 0.0698(15) 0.0399(11) 0.000 0.0157(9) 0.000
C22 0.0437(11) 0.0708(15) 0.0392(11) 0.000 0.0137(9) 0.000
C21 0.0488(12) 0.0612(14) 0.0371(11) 0.000 0.0149(9) 0.000
C11 0.0493(12) 0.0618(14) 0.0391(11) 0.000 0.0162(9) 0.000
C16 0.0499(12) 0.0710(16) 0.0420(11) 0.000 0.0177(9) 0.000
C14 0.0684(16) 0.0886(19) 0.0351(11) 0.000 0.0158(10) 0.000
C23 0.0540(13) 0.0705(16) 0.0397(11) 0.000 0.0189(9) 0.000
C13 0.0504(14) 0.127(3) 0.0435(13) 0.000 0.0081(10) 0.000
C26 0.0467(12) 0.102(2) 0.0453(12) 0.000 0.0170(10) 0.000
C25 0.0483(13) 0.127(3) 0.0448(13) 0.000 0.0066(10) 0.000
O2 0.0591(13) 0.279(5) 0.0656(14) 0.000 0.0316(11) 0.000
C15 0.0590(14) 0.0630(15) 0.0435(12) 0.000 0.0239(10) 0.000
C27 0.0609(14) 0.096(2) 0.0436(12) 0.000 0.0229(11) 0.000
C12 0.0491(13) 0.0892(19) 0.0443(12) 0.000 0.0171(10) 0.000
C24 0.0612(14) 0.097(2) 0.0349(11) 0.000 0.0124(10) 0.000
F3 0.0844(12) 0.206(3) 0.0420(9) 0.000 0.0324(8) 0.000
F1A 0.0871(9) 0.1176(14) 0.1078(11) -0.0171(9) 0.0603(8) -0.0287(9)
F3A 0.0844(12) 0.206(3) 0.0420(9) 0.000 0.0324(8) 0.000

loop_
_atom_type_symbol
_atom_type_description
_atom_type_scat_dispersion_real
_atom_type_scat_dispersion_imag
_atom_type_scat_source
C C 0.0181 0.0091 'International Tables Vol C Tables 4.2.6.8 and 6.1.1.4'
H H 0.0000 0.0000 'International Tables Vol C Tables 4.2.6.8 and 6.1.1.4'
F F 0.0727 0.0534 'International Tables Vol C Tables 4.2.6.8 and 6.1.1.4'
N N 0.0311 0.0180 'International Tables Vol C Tables 4.2.6.8 and 6.1.1.4'
O O 0.0492 0.0322 'International Tables Vol C Tables 4.2.6.8 and 6.1.1.4'

loop_
_geom_angle_atom_site_label_1
_geom_angle_atom_site_label_2
_geom_angle_atom_site_label_3
_geom_angle
_geom_angle_site_symmetry_1
_geom_angle_site_symmetry_3
_geom_angle_publ_flag
C1 N1 C21 121.2(2) . . ?
O3 N2 C15 119.3(2) . . ?
O2 N2 O3 122.3(2) . . ?
O2 N2 C15 118.5(2) . . ?
N1 C1 C11 121.5(2) . . ?
C21 C22 C23 120.7(2) . . ?
C22 C21 N1 116.26(19) . . ?
C22 C21 C26 118.9(2) . . ?
C26 C21 N1 124.9(2) . . ?
C16 C11 C1 119.5(2) . . ?
C16 C11 C12 118.6(2) . . ?
C12 C11 C1 121.9(2) . . ?
C15 C16 C11 120.1(2) . . ?
C13 C14 C15 118.8(2) . . ?
C22 C23 C27 119.3(2) . . ?
C24 C23 C22 120.2(2) . . ?
C24 C23 C27 120.5(2) . . ?
C14 C13 C12 121.2(2) . . ?
C25 C26 C21 120.0(2) . . ?
C26 C25 C24 121.2(2) . . ?
C16 C15 N2 119.4(2) . . ?
C14 C15 N2 118.9(2) . . ?
C14 C15 C16 121.7(2) . . ?
F1 C27 F1 104.7(2) . 6_565 ?
F1 C27 C23 112.48(14) . . ?
F1 C27 C23 112.48(14) 6_565 . ?
F1 C27 F3A 58(3) 6_565 6_565 ?
F1 C27 F3A 138(3) . 6_565 ?
F3 C27 F1 106.42(15) . 6_565 ?
F3 C27 F1 106.42(15) . . ?
F3 C27 C23 113.7(2) . . ?
F3 C27 F3A 54(4) . 6_565 ?
F1A C27 C23 120.7(16) . . ?
F1A C27 F3A 105(3) . . ?
F1A C27 F3A 105(3) . 6_565 ?
F3A C27 C23 109(3) 6_565 . ?
F3A C27 C23 109(3) . . ?
F3A C27 F3A 108(8) . 6_565 ?
O1 C12 C11 121.7(2) . . ?
O1 C12 C13 118.7(2) . . ?
C13 C12 C11 119.6(2) . . ?
C23 C24 C25 119.1(2) . . ?

loop_
_geom_bond_atom_site_label_1
_geom_bond_atom_site_label_2
_geom_bond_distance
_geom_bond_site_symmetry_2
_geom_bond_publ_flag
N1 C1 1.276(3) . ?
N1 C21 1.421(3) . ?
O3 N2 1.210(3) . ?
O1 C12 1.332(3) . ?
N2 O2 1.207(3) . ?
N2 C15 1.452(3) . ?
F1 C27 1.326(2) . ?
C1 C11 1.453(3) . ?
C22 C21 1.380(3) . ?
C22 C23 1.389(3) . ?
C21 C26 1.396(3) . ?
C11 C16 1.388(3) . ?
C11 C12 1.404(3) . ?
C16 C15 1.377(3) . ?
C14 C13 1.368(4) . ?
C14 C15 1.375(4) . ?
C23 C27 1.488(3) . ?
C23 C24 1.378(3) . ?
C13 C12 1.394(3) . ?
C26 C25 1.374(3) . ?
C25 C24 1.384(4) . ?
C27 F3 1.318(3) . ?
C27 F1A 1.346(16) . ?
C27 F3A 1.365(17) 6_565 ?
C27 F3A 1.365(17) . ?
